data_1507746
loop_
_publ_author_name
'Sikervar, Vikas'
'Fuchs, Philip L.'

_publ_section_title
;
 Intramolecular Methylation of an Allyl Sulfone via Lithium
 Alkoxyaluminate; Application to the Enantioselective Synthesis of the CD
 Ring of Vitamin D(3).
;
_journal_issue 11
_journal_name_full 'Organic letters'
_journal_page_first 2922
_journal_page_last 2924
_journal_paper_doi 10.1021/ol301144a
_journal_volume 14
_journal_year 2012
_chemical_formula_moiety 'C28 H42 O4 S3 Si1'
_chemical_formula_sum 'C28 H42 O4 S3 Si'
_chemical_formula_weight 566.92
_chemical_name_systematic ' ?'
_space_group_IT_number 14
_symmetry_cell_setting monoclinic
_symmetry_space_group_name_Hall '-P 2yn'
_symmetry_space_group_name_H-M 'P 1 21/n 1'
_cell_angle_alpha 90.00
_cell_angle_beta 106.159(3)
_cell_angle_gamma 90.00
_cell_formula_units_Z 4
_cell_length_a 10.5036(4)
_cell_length_b 23.9728(11)
_cell_length_c 12.1982(7)
_cell_measurement_reflns_used 31251
_cell_measurement_temperature 150.00(2)
_cell_measurement_theta_max 70
_cell_measurement_theta_min 2
_cell_volume 2950.2(2)
_computing_cell_refinement 'DENZO/SCALEPACK (Otwinowski & Minor, 1996)'
_computing_data_collection 'Collect (Nonius, 1998)'
_computing_data_reduction 'EVALCCD (Duisenberg, 2003)'
_computing_molecular_graphics
;
    ORTEP (Johnson, 1976)
    PLATON (Spek, 2003)
;
_computing_publication_material 'SHELX97(Sheldrick, 2008) and local programs'
_computing_structure_refinement 'SHELX97 (Sheldrick, 2008)'
_computing_structure_solution
;
 Direct methods (SIR2004, Burla et al., 2005)
;
_diffrn_ambient_temperature 150.00(2)
_diffrn_measured_fraction_theta_full 0.9570
_diffrn_measured_fraction_theta_max 0.9570
_diffrn_measurement_device_type Nonius_KappaCCD
_diffrn_measurement_method \w
_diffrn_radiation_monochromator 'graphite 002'
_diffrn_radiation_type CU-K\a
_diffrn_radiation_wavelength 1.54184
_diffrn_reflns_av_R_equivalents 0.0650
_diffrn_reflns_av_sigmaI/netI 0.0242
_diffrn_reflns_limit_h_max 12
_diffrn_reflns_limit_h_min 0
_diffrn_reflns_limit_k_max 29
_diffrn_reflns_limit_k_min 0
_diffrn_reflns_limit_l_max 14
_diffrn_reflns_limit_l_min -14
_diffrn_reflns_number 31251
_diffrn_reflns_theta_full 60.0
_diffrn_reflns_theta_max 70.14
_diffrn_reflns_theta_min 1.84
_diffrn_standards_number 0
_exptl_absorpt_coefficient_mu 2.934
_exptl_absorpt_correction_T_max 0.7032
_exptl_absorpt_correction_T_min 0.5217
_exptl_absorpt_correction_type multi-scan
_exptl_absorpt_process_details 'SADABS (Sheldrick 1996)'
_exptl_crystal_colour colorless
_exptl_crystal_density_diffrn 1.276
_exptl_crystal_density_method 'not measured'
_exptl_crystal_description plate
_exptl_crystal_F_000 1216
_exptl_crystal_size_max 0.20
_exptl_crystal_size_mid 0.18
_exptl_crystal_size_min 0.12
_refine_diff_density_max 1.15
_refine_diff_density_min -0.40
_refine_ls_extinction_method none
_refine_ls_goodness_of_fit_ref 1.049
_refine_ls_hydrogen_treatment constr
_refine_ls_matrix_type full
_refine_ls_number_parameters 332
_refine_ls_number_reflns 5363
_refine_ls_number_restraints 0
_refine_ls_R_factor_all 0.064
_refine_ls_R_factor_gt 0.062
_refine_ls_shift/su_max 0.000
_refine_ls_structure_factor_coef Fsqd
_refine_ls_weighting_details '1/[\s^2^(Fo^2^)+(0.1046P)^2^+2.5704P] where P=(Fo^2^+2Fc^2^)/3  '
_refine_ls_weighting_scheme calc
_refine_ls_wR_factor_gt 0.173
_refine_ls_wR_factor_ref 0.176
_reflns_number_gt 4994
_reflns_number_total 5363
_reflns_threshold_expression >2.0\s(I)
_cod_data_source_file ol301144a_si_002.cif
_cod_data_source_block CDKET
_cod_depositor_comments
;
The following automatic conversions were performed:

'_refine_ls_weighting_scheme' value 'calc ' changed to 'calc'
according to /home/saulius/struct/CIF-dictionaries/cif_core.dic
dictionary named 'cif_core.dic' version 2.4.1 from 2010-06-29.

Automatic conversion script
Id: cif_fix_values 1715 2011-07-08 13:25:40Z adriana 
;
_cod_original_formula_sum 'C28 H42 O4 S3 Si1'
_cod_database_code 1507746

loop_
_symmetry_equiv_pos_as_xyz
'x, y, z'
'-x+1/2, y+1/2, -z+1/2'
'-x, -y, -z'
'x-1/2, -y-1/2, z-1/2'

loop_
_atom_site_label
_atom_site_fract_x
_atom_site_fract_y
_atom_site_fract_z
_atom_site_U_iso_or_equiv
_atom_site_adp_type
_atom_site_occupancy
_atom_site_symmetry_multiplicity
_atom_site_calc_flag
_atom_site_refinement_flags
S5 0.26331(7) 0.01610(3) 0.24686(6) 0.0464(2) Uani 1 1 d .
S81 0.73932(7) 0.06056(3) 0.22163(6) 0.0451(2) Uani 1 1 d .
S85 0.67804(7) 0.10429(3) 0.43204(6) 0.0458(2) Uani 1 1 d .
Si1 0.57044(8) 0.23481(3) 0.20259(7) 0.0467(2) Uani 1 1 d .
O1 0.4946(2) 0.17517(9) 0.21156(17) 0.0467(5) Uani 1 1 d .
O51 0.3128(2) 0.01778(10) 0.36955(18) 0.0541(6) Uani 1 1 d .
O52 0.1842(2) -0.03079(10) 0.1936(2) 0.0618(6) Uani 1 1 d .
O62 0.6721(3) -0.12265(14) 0.2744(3) 0.0854(9) Uani 1 1 d .
C1 0.4798(3) 0.12471(12) 0.1485(2) 0.0415(6) Uani 1 1 d .
C2 0.3541(3) 0.12579(13) 0.0507(3) 0.0452(6) Uani 1 1 d .
C3 0.3232(3) 0.06923(14) -0.0019(3) 0.0482(7) Uani 1 1 d .
C4 0.3493(3) 0.02263(14) 0.0592(2) 0.0466(7) Uani 1 1 d .
C5 0.4056(3) 0.02262(12) 0.1867(2) 0.0411(6) Uani 1 1 d .
C6 0.5056(3) -0.02605(12) 0.2345(2) 0.0431(6) Uani 1 1 d .
C7 0.5989(3) -0.00108(12) 0.3426(2) 0.0416(6) Uani 1 1 d .
C8 0.6223(3) 0.05835(12) 0.3089(2) 0.0389(6) Uani 1 1 d .
C9 0.4820(3) 0.07753(12) 0.2359(2) 0.0382(6) Uani 1 1 d .
C11 0.4638(3) 0.28707(14) 0.2512(3) 0.0540(7) Uani 1 1 d .
C12 0.4382(5) 0.26614(18) 0.3618(4) 0.0723(11) Uani 1 1 d .
C13 0.3299(3) 0.29230(17) 0.1595(4) 0.0649(9) Uani 1 1 d .
C14 0.5328(4) 0.34413(15) 0.2710(4) 0.0653(9) Uani 1 1 d .
C15 0.5787(4) 0.24774(17) 0.0531(3) 0.0609(8) Uani 1 1 d .
C16 0.7429(3) 0.23535(16) 0.2981(3) 0.0611(9) Uani 1 1 d .
C51 0.1631(3) 0.07601(14) 0.2054(3) 0.0477(7) Uani 1 1 d .
C52 0.0637(3) 0.07539(16) 0.1019(3) 0.0560(8) Uani 1 1 d .
C53 -0.0189(3) 0.1212(2) 0.0733(4) 0.0687(11) Uani 1 1 d .
C54 -0.0034(4) 0.16613(19) 0.1454(4) 0.0718(11) Uani 1 1 d .
C55 0.0944(4) 0.16659(17) 0.2484(4) 0.0647(9) Uani 1 1 d .
C56 0.1788(3) 0.12091(16) 0.2787(3) 0.0549(8) Uani 1 1 d .
C61 0.4562(3) -0.08482(13) 0.2535(3) 0.0495(7) Uani 1 1 d .
C62 0.5762(3) -0.12139(14) 0.3102(3) 0.0534(8) Uani 1 1 d .
C63 0.5642(4) -0.1575(2) 0.4045(4) 0.0854(14) Uani 1 1 d .
C64 0.3852(4) -0.11509(16) 0.1422(4) 0.0665(9) Uani 1 1 d .
C82 0.8897(3) 0.03649(16) 0.3248(3) 0.0540(8) Uani 1 1 d .
C83 0.9330(3) 0.07247(16) 0.4304(3) 0.0558(8) Uani 1 1 d .
C84 0.8358(3) 0.07126(14) 0.5020(3) 0.0508(7) Uani 1 1 d .
H1 0.5575 0.1201 0.1171 0.050 Uiso 1 1 calc R
H3 0.2836 0.0665 -0.0818 0.058 Uiso 1 1 calc R
H4 0.3315 -0.0121 0.0206 0.056 Uiso 1 1 calc R
H6 0.5594 -0.0307 0.1792 0.052 Uiso 1 1 calc R
H9 0.4364 0.0929 0.2912 0.046 Uiso 1 1 calc R
H2A 0.2794 0.1386 0.0789 0.054 Uiso 1 1 calc R
H2B 0.3647 0.1526 -0.0080 0.054 Uiso 1 1 calc R
H52 0.0529 0.0441 0.0522 0.067 Uiso 1 1 calc R
H53 -0.0869 0.1216 0.0031 0.082 Uiso 1 1 calc R
H54 -0.0607 0.1974 0.1244 0.086 Uiso 1 1 calc R
H55 0.1039 0.1978 0.2980 0.078 Uiso 1 1 calc R
H56 0.2464 0.1207 0.3491 0.066 Uiso 1 1 calc R
H61 0.3960 -0.0824 0.3040 0.059 Uiso 1 1 calc R
H7A 0.5575 -0.0013 0.4062 0.050 Uiso 1 1 calc R
H7B 0.6832 -0.0221 0.3660 0.050 Uiso 1 1 calc R
H12A 0.5227 0.2620 0.4207 0.108 Uiso 1 1 calc R
H12B 0.3931 0.2300 0.3480 0.108 Uiso 1 1 calc R
H12C 0.3822 0.2930 0.3874 0.108 Uiso 1 1 calc R
H13A 0.2856 0.2559 0.1480 0.097 Uiso 1 1 calc R
H13B 0.3449 0.3049 0.0877 0.097 Uiso 1 1 calc R
H13C 0.2740 0.3194 0.1845 0.097 Uiso 1 1 calc R
H14A 0.4718 0.3721 0.2862 0.098 Uiso 1 1 calc R
H14B 0.5590 0.3549 0.2028 0.098 Uiso 1 1 calc R
H14C 0.6118 0.3418 0.3365 0.098 Uiso 1 1 calc R
H15A 0.6390 0.2207 0.0337 0.091 Uiso 1 1 calc R
H15B 0.6113 0.2856 0.0474 0.091 Uiso 1 1 calc R
H15C 0.4900 0.2436 0.0000 0.091 Uiso 1 1 calc R
H16A 0.7408 0.2337 0.3778 0.092 Uiso 1 1 calc R
H16B 0.7876 0.2697 0.2856 0.092 Uiso 1 1 calc R
H16C 0.7913 0.2030 0.2811 0.092 Uiso 1 1 calc R
H63A 0.6353 -0.1854 0.4207 0.128 Uiso 1 1 calc R
H63B 0.4781 -0.1764 0.3827 0.128 Uiso 1 1 calc R
H63C 0.5714 -0.1347 0.4727 0.128 Uiso 1 1 calc R
H64A 0.4406 -0.1138 0.0895 0.100 Uiso 1 1 calc R
H64B 0.3003 -0.0967 0.1070 0.100 Uiso 1 1 calc R
H64C 0.3694 -0.1540 0.1590 0.100 Uiso 1 1 calc R
H82A 0.8752 -0.0020 0.3481 0.065 Uiso 1 1 calc R
H82B 0.9621 0.0353 0.2874 0.065 Uiso 1 1 calc R
H83A 0.9432 0.1114 0.4072 0.067 Uiso 1 1 calc R
H83B 1.0206 0.0595 0.4775 0.067 Uiso 1 1 calc R
H84A 0.8760 0.0905 0.5753 0.061 Uiso 1 1 calc R
H84B 0.8196 0.0320 0.5194 0.061 Uiso 1 1 calc R

loop_
_atom_site_aniso_label
_atom_site_aniso_U_11
_atom_site_aniso_U_22
_atom_site_aniso_U_33
_atom_site_aniso_U_12
_atom_site_aniso_U_13
_atom_site_aniso_U_23
S5 0.0382(4) 0.0564(5) 0.0477(4) -0.0056(3) 0.0169(3) 0.0090(3)
S81 0.0357(4) 0.0628(5) 0.0398(4) -0.0010(3) 0.0151(3) 0.0086(3)
S85 0.0478(4) 0.0496(4) 0.0381(4) -0.0034(3) 0.0087(3) 0.0008(3)
Si1 0.0441(4) 0.0450(5) 0.0495(5) -0.0019(3) 0.0104(4) 0.0026(3)
O1 0.0461(11) 0.0466(11) 0.0460(11) -0.0037(9) 0.0105(9) 0.0020(9)
O51 0.0461(11) 0.0746(15) 0.0471(12) 0.0026(10) 0.0222(9) 0.0174(10)
O52 0.0488(12) 0.0615(14) 0.0777(16) -0.0139(11) 0.0221(11) 0.0062(12)
O62 0.0774(19) 0.079(2) 0.119(3) 0.0196(15) 0.0592(19) 0.0208(17)
C1 0.0360(13) 0.0494(16) 0.0398(14) -0.0041(11) 0.0117(11) 0.0039(12)
C2 0.0385(14) 0.0553(17) 0.0414(15) -0.0035(12) 0.0106(12) 0.0078(12)
C3 0.0426(15) 0.0640(19) 0.0388(15) -0.0056(13) 0.0128(12) 0.0023(13)
C4 0.0424(15) 0.0585(18) 0.0403(15) -0.0103(13) 0.0137(12) -0.0041(13)
C5 0.0374(13) 0.0479(15) 0.0412(14) -0.0070(11) 0.0162(11) 0.0030(11)
C6 0.0424(14) 0.0456(15) 0.0445(15) -0.0054(12) 0.0174(12) -0.0015(12)
C7 0.0391(14) 0.0471(15) 0.0403(14) -0.0032(11) 0.0138(11) 0.0041(12)
C8 0.0368(13) 0.0485(15) 0.0334(13) -0.0039(11) 0.0131(11) 0.0021(11)
C9 0.0344(13) 0.0465(15) 0.0358(13) -0.0044(11) 0.0135(11) 0.0011(11)
C11 0.0537(18) 0.0514(18) 0.0550(18) 0.0015(14) 0.0120(14) -0.0013(14)
C12 0.086(3) 0.071(3) 0.065(2) 0.005(2) 0.031(2) -0.0076(18)
C13 0.0483(18) 0.064(2) 0.077(2) 0.0044(15) 0.0084(17) 0.0030(18)
C14 0.063(2) 0.054(2) 0.071(2) -0.0004(16) 0.0042(17) -0.0019(17)
C15 0.063(2) 0.065(2) 0.0570(19) -0.0108(17) 0.0206(16) 0.0050(16)
C16 0.0451(17) 0.061(2) 0.070(2) -0.0042(14) 0.0040(15) 0.0101(16)
C51 0.0354(14) 0.0621(18) 0.0486(16) -0.0040(12) 0.0165(12) 0.0093(14)
C52 0.0390(15) 0.074(2) 0.0564(19) -0.0081(14) 0.0155(14) 0.0106(16)
C53 0.0415(17) 0.095(3) 0.068(2) -0.0004(17) 0.0130(16) 0.027(2)
C54 0.055(2) 0.083(3) 0.085(3) 0.0163(19) 0.032(2) 0.025(2)
C55 0.0554(19) 0.073(2) 0.075(2) 0.0081(17) 0.0320(18) 0.0014(19)
C56 0.0446(16) 0.071(2) 0.0541(18) -0.0007(14) 0.0228(14) 0.0046(15)
C61 0.0510(17) 0.0460(16) 0.0576(18) -0.0065(13) 0.0252(14) 0.0013(13)
C62 0.0516(17) 0.0460(16) 0.069(2) -0.0036(13) 0.0267(16) -0.0028(14)
C63 0.067(2) 0.109(4) 0.087(3) 0.029(2) 0.034(2) 0.037(3)
C64 0.067(2) 0.0511(19) 0.080(3) -0.0157(16) 0.0169(19) -0.0076(17)
C82 0.0344(14) 0.077(2) 0.0525(17) 0.0055(14) 0.0156(13) 0.0192(16)
C83 0.0378(15) 0.070(2) 0.0550(18) -0.0063(14) 0.0054(13) 0.0182(16)
C84 0.0474(16) 0.0565(18) 0.0433(16) -0.0055(13) 0.0041(13) 0.0080(13)

loop_
_atom_type_symbol
_atom_type_description
_atom_type_scat_dispersion_real
_atom_type_scat_dispersion_imag
_atom_type_scat_source
C C 0.0181 0.0091 'International Tables Vol C Tables 4.2.6.8 and 6.1.1.4'
H H 0.0000 0.0000 'International Tables Vol C Tables 4.2.6.8 and 6.1.1.4'
O O 0.0492 0.0322 'International Tables Vol C Tables 4.2.6.8 and 6.1.1.4'
Si Si 0.2541 0.3302 'International Tables Vol C Tables 4.2.6.8 and 6.1.1.4'
S S 0.3331 0.5567 'International Tables Vol C Tables 4.2.6.8 and 6.1.1.4'

loop_
_geom_angle_atom_site_label_1
_geom_angle_atom_site_label_2
_geom_angle_atom_site_label_3
_geom_angle
O52 S5 O51 119.10(15)
O52 S5 C51 106.37(15)
O51 S5 C51 106.76(15)
O52 S5 C5 108.40(14)
O51 S5 C5 108.19(13)
C51 S5 C5 107.49(13)
C82 S81 C8 100.50(13)
C84 S85 C8 99.52(14)
O1 Si1 C16 111.54(14)
O1 Si1 C15 111.12(14)
C16 Si1 C15 107.89(18)
O1 Si1 C11 102.40(13)
C16 Si1 C11 111.03(17)
C15 Si1 C11 112.87(17)
C1 O1 Si1 133.10(18)
O1 C1 C2 110.7(2)
O1 C1 C9 105.8(2)
C2 C1 C9 113.4(2)
O1 C1 H1 109.00
C2 C1 H1 109.00
C9 C1 H1 109.00
C3 C2 C1 111.1(3)
C3 C2 H2A 109.40
C1 C2 H2A 109.40
C3 C2 H2B 109.40
C1 C2 H2B 109.40
H2A C2 H2B 108.00
C4 C3 C2 122.4(3)
C4 C3 H3 118.80
C2 C3 H3 118.80
C3 C4 C5 122.8(3)
C3 C4 H4 118.60
C5 C4 H4 118.60
C4 C5 C6 114.5(2)
C4 C5 C9 114.0(2)
C6 C5 C9 105.3(2)
C4 C5 S5 106.41(19)
C6 C5 S5 108.73(18)
C9 C5 S5 107.64(18)
C7 C6 C61 113.0(2)
C7 C6 C5 103.4(2)
C61 C6 C5 121.2(2)
C7 C6 H6 106.10
C61 C6 H6 106.10
C5 C6 H6 106.10
C8 C7 C6 104.3(2)
C8 C7 H7A 110.90
C6 C7 H7A 110.90
C8 C7 H7B 110.90
C6 C7 H7B 110.90
H7A C7 H7B 108.90
C7 C8 C9 103.4(2)
C7 C8 S85 112.47(19)
C9 C8 S85 109.10(19)
C7 C8 S81 111.58(19)
C9 C8 S81 109.75(17)
S85 C8 S81 110.29(14)
C1 C9 C8 115.9(2)
C1 C9 C5 116.2(2)
C8 C9 C5 105.7(2)
C1 C9 H9 106.10
C8 C9 H9 106.10
C5 C9 H9 106.10
C12 C11 C14 110.2(3)
C12 C11 C13 108.5(3)
C14 C11 C13 109.7(3)
C12 C11 Si1 109.0(2)
C14 C11 Si1 110.2(2)
C13 C11 Si1 109.2(2)
C11 C12 H12A 109.50
C11 C12 H12B 109.50
H12A C12 H12B 109.50
C11 C12 H12C 109.50
H12A C12 H12C 109.50
H12B C12 H12C 109.50
C11 C13 H13A 109.50
C11 C13 H13B 109.50
H13A C13 H13B 109.50
C11 C13 H13C 109.50
H13A C13 H13C 109.50
H13B C13 H13C 109.50
C11 C14 H14A 109.50
C11 C14 H14B 109.50
H14A C14 H14B 109.50
C11 C14 H14C 109.50
H14A C14 H14C 109.50
H14B C14 H14C 109.50
Si1 C15 H15A 109.50
Si1 C15 H15B 109.50
H15A C15 H15B 109.50
Si1 C15 H15C 109.50
H15A C15 H15C 109.50
H15B C15 H15C 109.50
Si1 C16 H16A 109.50
Si1 C16 H16B 109.50
H16A C16 H16B 109.50
Si1 C16 H16C 109.50
H16A C16 H16C 109.50
H16B C16 H16C 109.50
C56 C51 C52 121.2(3)
C56 C51 S5 119.6(3)
C52 C51 S5 119.1(3)
C53 C52 C51 118.6(4)
C53 C52 H52 120.70
C51 C52 H52 120.70
C54 C53 C52 120.5(4)
C54 C53 H53 119.70
C52 C53 H53 119.70
C53 C54 C55 121.0(4)
C53 C54 H54 119.50
C55 C54 H54 119.50
C54 C55 C56 119.4(4)
C54 C55 H55 120.30
C56 C55 H55 120.30
C51 C56 C55 119.3(3)
C51 C56 H56 120.30
C55 C56 H56 120.30
C62 C61 C64 105.3(3)
C62 C61 C6 108.8(2)
C64 C61 C6 113.6(3)
C62 C61 H61 109.70
C64 C61 H61 109.70
C6 C61 H61 109.70
O62 C62 C63 122.0(3)
O62 C62 C61 121.1(3)
C63 C62 C61 116.7(3)
C62 C63 H63A 109.50
C62 C63 H63B 109.50
H63A C63 H63B 109.50
C62 C63 H63C 109.50
H63A C63 H63C 109.50
H63B C63 H63C 109.50
C61 C64 H64A 109.50
C61 C64 H64B 109.50
H64A C64 H64B 109.50
C61 C64 H64C 109.50
H64A C64 H64C 109.50
H64B C64 H64C 109.50
C83 C82 S81 114.0(2)
C83 C82 H82A 108.80
S81 C82 H82A 108.80
C83 C82 H82B 108.80
S81 C82 H82B 108.80
H82A C82 H82B 107.70
C82 C83 C84 112.9(3)
C82 C83 H83A 109.00
C84 C83 H83A 109.00
C82 C83 H83B 109.00
C84 C83 H83B 109.00
H83A C83 H83B 107.80
C83 C84 S85 113.1(2)
C83 C84 H84A 109.00
S85 C84 H84A 109.00
C83 C84 H84B 109.00
S85 C84 H84B 109.00
H84A C84 H84B 107.80

loop_
_geom_bond_atom_site_label_1
_geom_bond_atom_site_label_2
_geom_bond_distance
S5 O52 1.441(3)
S5 O51 1.442(2)
S5 C51 1.769(3)
S5 C5 1.846(3)
S81 C82 1.818(3)
S81 C8 1.837(3)
S85 C84 1.821(3)
S85 C8 1.823(3)
Si1 O1 1.655(2)
Si1 C16 1.862(3)
Si1 C15 1.876(4)
Si1 C11 1.883(3)
O1 C1 1.418(4)
O62 C62 1.204(4)
C1 C2 1.513(4)
C1 C9 1.549(4)
C1 H1 1.0000
C2 C3 1.496(5)
C2 H2A 0.9900
C2 H2B 0.9900
C3 C4 1.328(5)
C3 H3 0.9500
C4 C5 1.502(4)
C4 H4 0.9500
C5 C6 1.570(4)
C5 C9 1.571(4)
C6 C7 1.529(4)
C6 C61 1.541(4)
C6 H6 1.0000
C7 C8 1.521(4)
C7 H7A 0.9900
C7 H7B 0.9900
C8 C9 1.564(4)
C9 H9 1.0000
C11 C12 1.532(5)
C11 C14 1.535(5)
C11 C13 1.539(5)
C12 H12A 0.9800
C12 H12B 0.9800
C12 H12C 0.9800
C13 H13A 0.9800
C13 H13B 0.9800
C13 H13C 0.9800
C14 H14A 0.9800
C14 H14B 0.9800
C14 H14C 0.9800
C15 H15A 0.9800
C15 H15B 0.9800
C15 H15C 0.9800
C16 H16A 0.9800
C16 H16B 0.9800
C16 H16C 0.9800
C51 C56 1.379(5)
C51 C52 1.397(5)
C52 C53 1.384(5)
C52 H52 0.9500
C53 C54 1.371(6)
C53 H53 0.9500
C54 C55 1.384(6)
C54 H54 0.9500
C55 C56 1.392(5)
C55 H55 0.9500
C56 H56 0.9500
C61 C62 1.533(5)
C61 C64 1.537(5)
C61 H61 1.0000
C62 C63 1.472(5)
C63 H63A 0.9800
C63 H63B 0.9800
C63 H63C 0.9800
C64 H64A 0.9800
C64 H64B 0.9800
C64 H64C 0.9800
C82 C83 1.512(5)
C82 H82A 0.9900
C82 H82B 0.9900
C83 C84 1.517(5)
C83 H83A 0.9900
C83 H83B 0.9900
C84 H84A 0.9900
C84 H84B 0.9900

loop_
_geom_torsion_atom_site_label_1
_geom_torsion_atom_site_label_2
_geom_torsion_atom_site_label_3
_geom_torsion_atom_site_label_4
_geom_torsion
C16 Si1 O1 C1 -93.0(3)
C15 Si1 O1 C1 27.5(3)
C11 Si1 O1 C1 148.2(3)
Si1 O1 C1 C2 -91.8(3)
Si1 O1 C1 C9 144.9(2)
O1 C1 C2 C3 -168.7(2)
C9 C1 C2 C3 -50.0(3)
C1 C2 C3 C4 34.7(4)
C2 C3 C4 C5 3.1(4)
C3 C4 C5 C6 -144.3(3)
C3 C4 C5 C9 -22.9(4)
C3 C4 C5 S5 95.6(3)
O52 S5 C5 C4 51.4(2)
O51 S5 C5 C4 -178.1(2)
C51 S5 C5 C4 -63.2(2)
O52 S5 C5 C6 -72.4(2)
O51 S5 C5 C6 58.0(2)
C51 S5 C5 C6 172.98(19)
O52 S5 C5 C9 174.03(19)
O51 S5 C5 C9 -55.5(2)
C51 S5 C5 C9 59.4(2)
C4 C5 C6 C7 150.4(2)
C9 C5 C6 C7 24.3(3)
S5 C5 C6 C7 -90.8(2)
C4 C5 C6 C61 -81.8(3)
C9 C5 C6 C61 152.2(2)
S5 C5 C6 C61 37.1(3)
C61 C6 C7 C8 -173.7(2)
C5 C6 C7 C8 -40.9(3)
C6 C7 C8 C9 41.2(3)
C6 C7 C8 S85 158.71(18)
C6 C7 C8 S81 -76.7(2)
C84 S85 C8 C7 63.8(2)
C84 S85 C8 C9 177.89(18)
C84 S85 C8 S81 -61.49(17)
C82 S81 C8 C7 -65.7(2)
C82 S81 C8 C9 -179.7(2)
C82 S81 C8 S85 60.10(19)
O1 C1 C9 C8 -82.0(3)
C2 C1 C9 C8 156.5(2)
O1 C1 C9 C5 152.9(2)
C2 C1 C9 C5 31.4(3)
C7 C8 C9 C1 -155.4(2)
S85 C8 C9 C1 84.7(2)
S81 C8 C9 C1 -36.2(3)
C7 C8 C9 C5 -25.1(3)
S85 C8 C9 C5 -144.98(17)
S81 C8 C9 C5 94.1(2)
C4 C5 C9 C1 4.2(3)
C6 C5 C9 C1 130.5(2)
S5 C5 C9 C1 -113.6(2)
C4 C5 C9 C8 -126.0(2)
C6 C5 C9 C8 0.4(3)
S5 C5 C9 C8 116.23(19)
O1 Si1 C11 C12 48.1(3)
C16 Si1 C11 C12 -71.1(3)
C15 Si1 C11 C12 167.6(3)
O1 Si1 C11 C14 169.1(2)
C16 Si1 C11 C14 49.9(3)
C15 Si1 C11 C14 -71.3(3)
O1 Si1 C11 C13 -70.3(3)
C16 Si1 C11 C13 170.6(2)
C15 Si1 C11 C13 49.3(3)
O52 S5 C51 C56 148.5(2)
O51 S5 C51 C56 20.4(3)
C5 S5 C51 C56 -95.5(3)
O52 S5 C51 C52 -27.3(3)
O51 S5 C51 C52 -155.4(2)
C5 S5 C51 C52 88.7(2)
C56 C51 C52 C53 0.6(4)
S5 C51 C52 C53 176.4(2)
C51 C52 C53 C54 -0.3(5)
C52 C53 C54 C55 -0.3(6)
C53 C54 C55 C56 0.4(6)
C52 C51 C56 C55 -0.5(5)
S5 C51 C56 C55 -176.2(2)
C54 C55 C56 C51 0.0(5)
C7 C6 C61 C62 -51.7(3)
C5 C6 C61 C62 -175.1(3)
C7 C6 C61 C64 -168.6(3)
C5 C6 C61 C64 67.9(4)
C64 C61 C62 O62 74.6(4)
C6 C61 C62 O62 -47.5(4)
C64 C61 C62 C63 -101.2(4)
C6 C61 C62 C63 136.7(4)
C8 S81 C82 C83 -59.2(2)
S81 C82 C83 C84 65.6(3)
C82 C83 C84 S85 -67.6(3)
C8 S85 C84 C83 62.8(3)
